data_4306670
loop_
_publ_author_name
'Takashi Aridomi'
'Asako Igashira-Kamiyama'
'Takumi Konno'

_publ_contact_author_address
; Department of Chemistry, Graduate School of Science,
  Osaka University, Toyonaka 560-0043, JAPAN
;
_publ_contact_author_email ' konno@chem.sci.osaka-u.ac.jp '
_publ_contact_author_fax ' 81-6-6850-5765 '
_publ_contact_author_name 'Takumi Konno'
_publ_contact_author_phone ' 81-6-6850-5765 '
_publ_section_title
;
Control of 1D Wave versus 2D Honeycomb CoIIICdIICuI Heterotrimetallic
Architectures by \DL-\LL Diastereoisomerism of l-Cysteinatocobalt(III)
Building Units
;
_journal_name_full 'Inorganic Chemistry'
_journal_page_first 10202
_journal_page_last 10204
_journal_paper_doi 10.1021/ic801495h
_journal_volume 47
_journal_year 2008
_chemical_absolute_configuration rm
_chemical_formula_sum 'C21 H69 Cd3 Cl9 Co3 Cu N15 O13 Re S3'
_chemical_formula_weight 1918.87
_chemical_name_systematic
; 
 ? 
;
_space_group_IT_number 173
_symmetry_cell_setting hexagonal
_symmetry_space_group_name_Hall 'P 6c'
_symmetry_space_group_name_H-M 'P 63'
_atom_sites_solution_hydrogens geom
_atom_sites_solution_primary direct
_atom_sites_solution_secondary difmap
_audit_creation_method SHELXL-97
_cell_angle_alpha 90.00
_cell_angle_beta 90.00
_cell_angle_gamma 120.00
_cell_formula_units_Z 2
_cell_length_a 14.0101(16)
_cell_length_b 14.0101(16)
_cell_length_c 16.164(2)
_cell_measurement_reflns_used 25
_cell_measurement_temperature 296(2)
_cell_measurement_theta_max 14.9
_cell_measurement_theta_min 14.0
_cell_volume 2747.7(6)
_computing_cell_refinement 'MSC/AFC Diffractometer Control'
_computing_data_collection 'MSC/AFC Diffractometer Control'
_computing_data_reduction CrystalStructure
_computing_structure_refinement 'SHELXL-97 (Sheldrick, 1997)'
_computing_structure_solution 'DIRDIF99 (PATTY)'
_diffrn_ambient_temperature 296(2)
_diffrn_measured_fraction_theta_full 0.999
_diffrn_measured_fraction_theta_max 0.999
_diffrn_measurement_device_type 'Rigaku AFC5R'
_diffrn_measurement_method \w-2\q
_diffrn_radiation_monochromator graphite
_diffrn_radiation_source 'fine-focus sealed tube'
_diffrn_radiation_type MoK\a
_diffrn_radiation_wavelength 0.71069
_diffrn_reflns_av_R_equivalents 0.0481
_diffrn_reflns_av_sigmaI/netI 0.1062
_diffrn_reflns_limit_h_max 17
_diffrn_reflns_limit_h_min 0
_diffrn_reflns_limit_k_max 17
_diffrn_reflns_limit_k_min 0
_diffrn_reflns_limit_l_max 0
_diffrn_reflns_limit_l_min -22
_diffrn_reflns_number 3067
_diffrn_reflns_theta_full 30.01
_diffrn_reflns_theta_max 30.01
_diffrn_reflns_theta_min 2.52
_diffrn_standards_decay_% -0.11
_diffrn_standards_interval_count 150
_diffrn_standards_number 3
_exptl_absorpt_coefficient_mu 5.208
_exptl_absorpt_correction_T_max 0.6240
_exptl_absorpt_correction_T_min 0.5088
_exptl_absorpt_correction_type psi-scan
_exptl_crystal_colour 'dark brown'
_exptl_crystal_density_diffrn 2.319
_exptl_crystal_density_method 'not measured'
_exptl_crystal_description plate
_exptl_crystal_F_000 1868
_exptl_crystal_size_max 0.15
_exptl_crystal_size_mid 0.13
_exptl_crystal_size_min 0.10
_refine_diff_density_max 1.760
_refine_diff_density_min -4.509
_refine_diff_density_rms 0.251
_refine_ls_abs_structure_details 'Flack H D (1983), Acta Cryst. A39, 876-881'
_refine_ls_abs_structure_Flack 0.02(3)
_refine_ls_extinction_method none
_refine_ls_goodness_of_fit_ref 1.021
_refine_ls_hydrogen_treatment 'riding model'
_refine_ls_matrix_type full
_refine_ls_number_parameters 218
_refine_ls_number_reflns 2766
_refine_ls_number_restraints 4
_refine_ls_restrained_S_all 1.021
_refine_ls_R_factor_all 0.1462
_refine_ls_R_factor_gt 0.0592
_refine_ls_shift/su_max 0.001
_refine_ls_shift/su_mean 0.000
_refine_ls_structure_factor_coef Fsqd
_refine_ls_weighting_details 'calc w=1/[\s^2^(Fo^2^)+(0.0881P)^2^+14.4316P] where P=(Fo^2^+2Fc^2^)/3'
_refine_ls_weighting_scheme calc
_refine_ls_wR_factor_gt 0.1523
_refine_ls_wR_factor_ref 0.1865
_reflns_number_gt 1580
_reflns_number_total 2766
_reflns_threshold_expression >2sigma(I)
_cod_data_source_file ic801495h_si_002_6.cif
_cod_data_source_block '[3ReO4]'
_cod_depositor_comments
;
The following automatic conversions were performed:
'_symmetry_cell_setting' value 'Hexagonal' changed to 'hexagonal'
according to '/home/saulius/struct/CIF-dictionaries/cif_core.dic'
dictionary named 'cif_core.dic' version 2.4.1 from 2010-06-29.

Automatic conversion script
Id: cif_fix_enum 1527 2010-12-29 10:47:43Z saulius 

The following automatic conversions were performed:

'_exptl_absorpt_correction_type' tag value 'psi-scans' was replaced
with 'psi-scan' value.

Automatic conversion script
Id: cif_fix_values 1646 2011-03-28 12:23:43Z adriana 
;
_cod_original_cell_volume 2747.6(6)
_cod_database_code 4306670

loop_
_symmetry_equiv_pos_as_xyz
'x, y, z'
'x-y, x, z+1/2'
'-y, x-y, z'
'-x, -y, z+1/2'
'-x+y, -x, z'
'y, -x+y, z+1/2'

loop_
_atom_site_label
_atom_site_type_symbol
_atom_site_fract_x
_atom_site_fract_y
_atom_site_fract_z
_atom_site_U_iso_or_equiv
_atom_site_adp_type
_atom_site_occupancy
_atom_site_symmetry_multiplicity
_atom_site_calc_flag
_atom_site_refinement_flags
_atom_site_disorder_assembly
_atom_site_disorder_group
Co1 Co 0.72096(16) 0.71957(15) 0.33381(15) 0.0211(4) Uani 1 1 d . . .
Cu1 Cu 1.0000 1.0000 0.3383(3) 0.0281(8) Uani 1 3 d S . .
Cd1 Cd 0.45796(9) 0.83403(9) 0.51868(11) 0.0315(3) Uani 1 1 d . . .
Cl1 Cl 1.0000 1.0000 0.1920(5) 0.0358(19) Uani 1 3 d S . .
Cl2 Cl 0.3333 0.6667 0.4060(5) 0.0310(17) Uani 1 3 d S . .
Cl3 Cl 0.3333 0.6667 0.6214(5) 0.0319(17) Uani 1 3 d S . .
Cl4 Cl 0.5417(4) 0.9487(4) 0.3895(3) 0.0395(10) Uani 1 1 d . . .
Cl5 Cl 0.4889(5) 0.9815(5) 0.6167(4) 0.0525(14) Uani 1 1 d . . .
S1 S 0.8203(3) 0.8920(3) 0.3862(3) 0.0237(7) Uani 1 1 d . . .
O1 O 0.5467(10) 0.7355(10) 0.5003(7) 0.032(3) Uani 1 1 d . . .
O2 O 0.6719(13) 0.8775(13) 0.5723(8) 0.043(3) Uani 1 1 d . . .
N1 N 0.6866(12) 0.6664(11) 0.4501(9) 0.028(3) Uani 1 1 d . . .
H1 H 0.6130 0.6241 0.4550 0.034 Uiso 1 1 calc R . .
H2 H 0.7157 0.6229 0.4598 0.034 Uiso 1 1 calc R . .
N2 N 0.7473(12) 0.7776(12) 0.2199(10) 0.031(3) Uani 1 1 d . . .
H3 H 0.8180 0.8310 0.2143 0.038 Uiso 1 1 calc R . .
H4 H 0.7341 0.7233 0.1839 0.038 Uiso 1 1 calc R . .
N3 N 0.5849(11) 0.7293(12) 0.3266(10) 0.029(3) Uani 1 1 d . . .
H5 H 0.5273 0.6663 0.3454 0.035 Uiso 1 1 calc R . .
H6 H 0.5918 0.7849 0.3586 0.035 Uiso 1 1 calc R . .
N4 N 0.8539(13) 0.7039(13) 0.3289(12) 0.034(3) Uani 1 1 d . . .
H7 H 0.9111 0.7652 0.3077 0.041 Uiso 1 1 calc R . .
H8 H 0.8724 0.6932 0.3800 0.041 Uiso 1 1 calc R . .
N5 N 0.6421(12) 0.5654(11) 0.2947(10) 0.031(3) Uani 1 1 d . . .
H9 H 0.5843 0.5243 0.3280 0.037 Uiso 1 1 calc R . .
H10 H 0.6166 0.5623 0.2431 0.037 Uiso 1 1 calc R . .
C1 C 0.8359(13) 0.8486(15) 0.4902(10) 0.028(4) Uani 1 1 d . . .
H11 H 0.8918 0.8271 0.4897 0.034 Uiso 1 1 calc R . .
H12 H 0.8583 0.9089 0.5290 0.034 Uiso 1 1 calc R . .
C2 C 0.7262(11) 0.7522(12) 0.5157(12) 0.025(3) Uani 1 1 d . . .
H13 H 0.7359 0.7211 0.5672 0.030 Uiso 1 1 calc R . .
C3 C 0.6406(13) 0.7917(13) 0.5309(10) 0.024(3) Uani 1 1 d . . .
C4 C 0.673(2) 0.8228(18) 0.2016(13) 0.047(6) Uani 1 1 d . . .
H14 H 0.7034 0.8965 0.2244 0.056 Uiso 1 1 calc R . .
H15 H 0.6647 0.8268 0.1423 0.056 Uiso 1 1 calc R . .
C5 C 0.5644(19) 0.7482(18) 0.2398(11) 0.040(5) Uani 1 1 d . . .
H16 H 0.5273 0.6789 0.2100 0.048 Uiso 1 1 calc R . .
H17 H 0.5181 0.7815 0.2383 0.048 Uiso 1 1 calc R . .
C6 C 0.827(2) 0.606(2) 0.2748(14) 0.047(6) Uani 1 1 d . . .
H18 H 0.8296 0.6261 0.2170 0.057 Uiso 1 1 calc R . .
H19 H 0.8794 0.5816 0.2838 0.057 Uiso 1 1 calc R . .
C7 C 0.720(2) 0.5221(17) 0.2956(14) 0.051(6) Uani 1 1 d . . .
H20 H 0.7207 0.4938 0.3502 0.062 Uiso 1 1 calc R . .
H21 H 0.6956 0.4621 0.2563 0.062 Uiso 1 1 calc R . .
Re1 Re 0.6667 0.3333 0.5296(2) 0.0776(7) Uani 1 3 d SD . .
O3 O 0.6667 0.3333 0.629(3) 0.18(3) Uani 1 3 d S A .
O4 O 0.720(2) 0.463(2) 0.500(4) 0.17(3) Uani 0.60 1 d PD A 1
O5 O 0.637(8) 0.429(7) 0.489(5) 0.18(5) Uani 0.40 1 d PD A 2
O6 O 0.8941(15) 0.6502(15) 0.5029(12) 0.078(6) Uani 1 1 d D . .

loop_
_atom_site_aniso_label
_atom_site_aniso_U_11
_atom_site_aniso_U_22
_atom_site_aniso_U_33
_atom_site_aniso_U_23
_atom_site_aniso_U_13
_atom_site_aniso_U_12
Co1 0.0200(9) 0.0183(9) 0.0229(9) -0.0023(9) 0.0007(9) 0.0080(8)
Cu1 0.0272(12) 0.0272(12) 0.030(2) 0.000 0.000 0.0136(6)
Cd1 0.0287(5) 0.0267(5) 0.0402(6) 0.0012(7) 0.0011(7) 0.0147(5)
Cl1 0.039(3) 0.039(3) 0.029(4) 0.000 0.000 0.0195(14)
Cl2 0.029(2) 0.029(2) 0.035(4) 0.000 0.000 0.0144(11)
Cl3 0.035(3) 0.035(3) 0.025(4) 0.000 0.000 0.0177(13)
Cl4 0.033(2) 0.039(2) 0.043(3) 0.005(2) 0.001(2) 0.0158(19)
Cl5 0.068(4) 0.052(3) 0.045(3) -0.016(3) -0.019(3) 0.036(3)
S1 0.0222(17) 0.0185(16) 0.0263(18) -0.0023(16) -0.0004(16) 0.0071(14)
O1 0.028(5) 0.040(6) 0.035(8) 0.007(5) 0.007(5) 0.022(5)
O2 0.057(9) 0.053(9) 0.029(7) -0.011(6) -0.002(6) 0.035(7)
N1 0.030(7) 0.017(6) 0.036(8) 0.003(6) -0.001(7) 0.010(5)
N2 0.030(7) 0.029(7) 0.033(8) -0.007(6) -0.002(7) 0.013(6)
N3 0.026(6) 0.039(7) 0.031(7) -0.017(7) -0.011(6) 0.023(6)
N4 0.029(7) 0.038(8) 0.045(9) -0.004(9) 0.007(7) 0.025(7)
N5 0.028(7) 0.019(6) 0.039(9) -0.003(6) 0.003(6) 0.007(5)
C1 0.029(8) 0.044(10) 0.022(8) -0.004(7) -0.005(6) 0.026(8)
C2 0.019(6) 0.036(7) 0.020(7) 0.009(8) 0.000(9) 0.013(6)
C3 0.027(7) 0.027(7) 0.018(9) 0.002(6) 0.002(6) 0.013(6)
C4 0.075(16) 0.040(11) 0.022(9) 0.008(9) 0.002(10) 0.026(11)
C5 0.060(13) 0.043(11) 0.022(9) -0.005(8) -0.012(9) 0.030(11)
C6 0.059(14) 0.063(14) 0.044(13) -0.025(11) -0.011(11) 0.050(13)
C7 0.086(18) 0.035(10) 0.042(12) -0.024(9) -0.033(12) 0.037(12)
Re1 0.0660(7) 0.0660(7) 0.1008(19) 0.000 0.000 0.0330(4)
O3 0.25(5) 0.25(5) 0.04(2) 0.000 0.000 0.12(2)
O4 0.038(18) 0.15(5) 0.24(8) -0.07(5) 0.04(3) -0.02(2)
O5 0.31(12) 0.15(6) 0.18(9) 0.11(6) 0.18(9) 0.19(8)
O6 0.098(14) 0.122(16) 0.058(13) 0.017(12) 0.006(11) 0.088(13)

loop_
_atom_type_symbol
_atom_type_description
_atom_type_scat_dispersion_real
_atom_type_scat_dispersion_imag
_atom_type_scat_source
C C 0.0033 0.0016 'International Tables Vol C Tables 4.2.6.8 and 6.1.1.4'
H H 0.0000 0.0000 'International Tables Vol C Tables 4.2.6.8 and 6.1.1.4'
O O 0.0106 0.0060 'International Tables Vol C Tables 4.2.6.8 and 6.1.1.4'
N N 0.0061 0.0033 'International Tables Vol C Tables 4.2.6.8 and 6.1.1.4'
Cd Cd -0.8075 1.2024 'International Tables Vol C Tables 4.2.6.8 and 6.1.1.4'
Cl Cl 0.1484 0.1585 'International Tables Vol C Tables 4.2.6.8 and 6.1.1.4'
Co Co 0.3494 0.9721 'International Tables Vol C Tables 4.2.6.8 and 6.1.1.4'
Cu Cu 0.3201 1.2651 'International Tables Vol C Tables 4.2.6.8 and 6.1.1.4'
Re Re -1.0185 7.2310 'International Tables Vol C Tables 4.2.6.8 and 6.1.1.4'
S S 0.1246 0.1234 'International Tables Vol C Tables 4.2.6.8 and 6.1.1.4'

loop_
_geom_angle_atom_site_label_1
_geom_angle_atom_site_label_2
_geom_angle_atom_site_label_3
_geom_angle
_geom_angle_site_symmetry_1
_geom_angle_site_symmetry_3
_geom_angle_publ_flag
N2 Co1 N5 92.2(6) . . ?
N2 Co1 N3 84.5(6) . . ?
N5 Co1 N3 91.4(6) . . ?
N2 Co1 N4 90.9(7) . . ?
N5 Co1 N4 84.8(6) . . ?
N3 Co1 N4 174.0(7) . . ?
N2 Co1 N1 175.3(6) . . ?
N5 Co1 N1 89.7(6) . . ?
N3 Co1 N1 91.2(6) . . ?
N4 Co1 N1 93.5(7) . . ?
N2 Co1 S1 91.2(4) . . ?
N5 Co1 S1 174.8(5) . . ?
N3 Co1 S1 92.8(4) . . ?
N4 Co1 S1 91.3(5) . . ?
N1 Co1 S1 87.2(4) . . ?
S1 Cu1 S1 109.54(14) 5_675 . ?
S1 Cu1 S1 109.54(14) 5_675 3_765 ?
S1 Cu1 S1 109.54(14) . 3_765 ?
S1 Cu1 Cl1 109.41(14) 5_675 . ?
S1 Cu1 Cl1 109.41(14) . . ?
S1 Cu1 Cl1 109.41(14) 3_765 . ?
O1 Cd1 Cl5 131.8(3) . . ?
O1 Cd1 Cl4 93.2(3) . . ?
Cl5 Cd1 Cl4 99.6(2) . . ?
O1 Cd1 O1 139.7(5) . 3_665 ?
Cl5 Cd1 O1 84.9(3) . 3_665 ?
Cl4 Cd1 O1 96.2(3) . 3_665 ?
O1 Cd1 Cl3 82.3(3) . . ?
Cl5 Cd1 Cl3 95.7(2) . . ?
Cl4 Cd1 Cl3 162.79(19) . . ?
O1 Cd1 Cl3 77.2(3) 3_665 . ?
O1 Cd1 Cl2 73.1(3) . . ?
Cl5 Cd1 Cl2 154.04(15) . . ?
Cl4 Cd1 Cl2 83.80(18) . . ?
O1 Cd1 Cl2 69.1(3) 3_665 . ?
Cl3 Cd1 Cl2 79.00(17) . . ?
Cd1 Cl2 Cd1 81.9(2) . 3_665 ?
Cd1 Cl2 Cd1 81.9(2) . 5_565 ?
Cd1 Cl2 Cd1 81.9(2) 3_665 5_565 ?
Cd1 Cl3 Cd1 85.8(2) 3_665 . ?
Cd1 Cl3 Cd1 85.8(2) 3_665 5_565 ?
Cd1 Cl3 Cd1 85.8(2) . 5_565 ?
C1 S1 Co1 95.8(6) . . ?
C1 S1 Cu1 104.5(6) . . ?
Co1 S1 Cu1 117.24(19) . . ?
C3 O1 Cd1 106.7(11) . . ?
C3 O1 Cd1 138.4(11) . 5_565 ?
Cd1 O1 Cd1 96.9(4) . 5_565 ?
C2 N1 Co1 116.6(10) . . ?
C4 N2 Co1 109.4(12) . . ?
C5 N3 Co1 110.4(12) . . ?
C6 N4 Co1 107.4(12) . . ?
C7 N5 Co1 108.6(11) . . ?
C2 C1 S1 108.1(11) . . ?
N1 C2 C1 109.2(14) . . ?
N1 C2 C3 110.7(12) . . ?
C1 C2 C3 110.0(12) . . ?
O1 C3 O2 124.9(16) . . ?
O1 C3 C2 117.8(14) . . ?
O2 C3 C2 117.4(14) . . ?
C5 C4 N2 107.7(16) . . ?
C4 C5 N3 107.4(17) . . ?
C7 C6 N4 107.7(17) . . ?
C6 C7 N5 110.2(16) . . ?
O3 Re1 O4 107(2) . 5_665 ?
O3 Re1 O4 107(2) . 3_655 ?
O4 Re1 O4 112(2) 5_665 3_655 ?
O3 Re1 O4 107(2) . . ?
O4 Re1 O4 112(2) 5_665 . ?
O4 Re1 O4 112(2) 3_655 . ?
O3 Re1 O5 112(3) . 5_665 ?
O4 Re1 O5 35(3) 5_665 5_665 ?
O4 Re1 O5 135(3) 3_655 5_665 ?
O4 Re1 O5 77(4) . 5_665 ?
O3 Re1 O5 112(3) . 3_655 ?
O4 Re1 O5 77(4) 5_665 3_655 ?
O4 Re1 O5 35(4) 3_655 3_655 ?
O4 Re1 O5 135(3) . 3_655 ?
O5 Re1 O5 106(3) 5_665 3_655 ?
O3 Re1 O5 112(3) . . ?
O4 Re1 O5 135(3) 5_665 . ?
O4 Re1 O5 77(4) 3_655 . ?
O4 Re1 O5 35(3) . . ?
O5 Re1 O5 106(3) 5_665 . ?
O5 Re1 O5 106(3) 3_655 . ?

loop_
_geom_bond_atom_site_label_1
_geom_bond_atom_site_label_2
_geom_bond_distance
_geom_bond_site_symmetry_2
_geom_bond_publ_flag
Co1 N2 1.972(16) . ?
Co1 N5 1.975(14) . ?
Co1 N3 1.981(12) . ?
Co1 N4 1.984(14) . ?
Co1 N1 1.991(15) . ?
Co1 S1 2.264(4) . ?
Cu1 S1 2.327(4) 5_675 ?
Cu1 S1 2.327(4) . ?
Cu1 S1 2.327(4) 3_765 ?
Cu1 Cl1 2.366(9) . ?
Cd1 O1 2.293(11) . ?
Cd1 Cl5 2.464(6) . ?
Cd1 Cl4 2.536(5) . ?
Cd1 O1 2.582(12) 3_665 ?
Cd1 Cl3 2.685(5) . ?
Cd1 Cl2 2.787(6) . ?
Cl2 Cd1 2.787(6) 3_665 ?
Cl2 Cd1 2.787(6) 5_565 ?
Cl3 Cd1 2.685(5) 3_665 ?
Cl3 Cd1 2.685(5) 5_565 ?
S1 C1 1.838(17) . ?
O1 C3 1.25(2) . ?
O1 Cd1 2.582(12) 5_565 ?
O2 C3 1.25(2) . ?
N1 C2 1.49(2) . ?
N2 C4 1.50(3) . ?
N3 C5 1.48(2) . ?
N4 C6 1.50(3) . ?
N5 C7 1.49(3) . ?
C1 C2 1.51(2) . ?
C2 C3 1.57(2) . ?
C4 C5 1.48(3) . ?
C6 C7 1.41(4) . ?
Re1 O3 1.61(5) . ?
Re1 O4 1.66(3) 5_665 ?
Re1 O4 1.66(3) 3_655 ?
Re1 O4 1.66(3) . ?
Re1 O5 1.72(3) 5_665 ?
Re1 O5 1.72(3) 3_655 ?
Re1 O5 1.72(3) . ?

loop_
_geom_hbond_atom_site_label_D
_geom_hbond_atom_site_label_H
_geom_hbond_atom_site_label_A
_geom_hbond_distance_DH
_geom_hbond_distance_HA
_geom_hbond_distance_DA
_geom_hbond_angle_DHA
_geom_hbond_site_symmetry_A
N1 H1 Cl4 0.90 2.85 3.659(15) 149.7 5_565
N1 H2 O4 0.90 2.35 3.20(4) 157.5 .
N1 H2 O5 0.90 2.42 3.10(5) 133.6 .
N1 H2 O6 0.90 2.43 3.14(2) 136.1 .
N2 H3 Cl1 0.90 2.49 3.379(15) 169.9 .
N2 H4 O2 0.90 2.26 3.05(2) 146.6 2_654
N3 H5 Cl4 0.90 2.63 3.492(16) 160.2 5_565
N3 H5 Cl2 0.90 2.89 3.428(14) 119.7 .
N3 H6 O1 0.90 2.39 2.87(2) 113.7 .
N3 H6 Cl4 0.90 2.76 3.566(14) 149.6 .
N4 H7 S1 0.90 2.85 3.496(17) 129.6 3_765
N4 H8 O6 0.90 2.14 3.04(3) 172.4 .
N5 H9 Cl4 0.90 2.39 3.241(15) 157.6 5_565
N5 H10 Cl5 0.90 2.45 3.311(17) 160.6 2_654

loop_
_geom_torsion_atom_site_label_1
_geom_torsion_atom_site_label_2
_geom_torsion_atom_site_label_3
_geom_torsion_atom_site_label_4
_geom_torsion
_geom_torsion_site_symmetry_1
_geom_torsion_site_symmetry_2
_geom_torsion_site_symmetry_3
_geom_torsion_site_symmetry_4
_geom_torsion_publ_flag
O1 Cd1 Cl2 Cd1 126.7(3) . . . 3_665 ?
Cl5 Cd1 Cl2 Cd1 -38.9(5) . . . 3_665 ?
Cl4 Cd1 Cl2 Cd1 -138.03(14) . . . 3_665 ?
O1 Cd1 Cl2 Cd1 -38.9(3) 3_665 . . 3_665 ?
Cl3 Cd1 Cl2 Cd1 41.47(8) . . . 3_665 ?
O1 Cd1 Cl2 Cd1 43.7(3) . . . 5_565 ?
Cl5 Cd1 Cl2 Cd1 -121.8(4) . . . 5_565 ?
Cl4 Cd1 Cl2 Cd1 139.03(14) . . . 5_565 ?
O1 Cd1 Cl2 Cd1 -121.9(3) 3_665 . . 5_565 ?
Cl3 Cd1 Cl2 Cd1 -41.47(8) . . . 5_565 ?
O1 Cd1 Cl3 Cd1 -117.2(3) . . . 3_665 ?
Cl5 Cd1 Cl3 Cd1 111.27(18) . . . 3_665 ?
Cl4 Cd1 Cl3 Cd1 -41.3(4) . . . 3_665 ?
O1 Cd1 Cl3 Cd1 27.8(3) 3_665 . . 3_665 ?
Cl2 Cd1 Cl3 Cd1 -43.03(9) . . . 3_665 ?
O1 Cd1 Cl3 Cd1 -31.1(3) . . . 5_565 ?
Cl5 Cd1 Cl3 Cd1 -162.67(17) . . . 5_565 ?
Cl4 Cd1 Cl3 Cd1 44.7(4) . . . 5_565 ?
O1 Cd1 Cl3 Cd1 113.9(3) 3_665 . . 5_565 ?
Cl2 Cd1 Cl3 Cd1 43.03(9) . . . 5_565 ?
N2 Co1 S1 C1 -164.8(7) . . . . ?
N3 Co1 S1 C1 110.6(7) . . . . ?
N4 Co1 S1 C1 -73.9(8) . . . . ?
N1 Co1 S1 C1 19.5(7) . . . . ?
N2 Co1 S1 Cu1 -55.3(5) . . . . ?
N3 Co1 S1 Cu1 -139.9(5) . . . . ?
N4 Co1 S1 Cu1 35.7(6) . . . . ?
N1 Co1 S1 Cu1 129.1(5) . . . . ?
S1 Cu1 S1 C1 -84.5(6) 5_675 . . . ?
S1 Cu1 S1 C1 35.7(6) 3_765 . . . ?
Cl1 Cu1 S1 C1 155.6(6) . . . . ?
S1 Cu1 S1 Co1 171.09(17) 5_675 . . . ?
S1 Cu1 S1 Co1 -68.7(3) 3_765 . . . ?
Cl1 Cu1 S1 Co1 51.2(2) . . . . ?
Cl5 Cd1 O1 C3 -21.8(12) . . . . ?
Cl4 Cd1 O1 C3 84.1(10) . . . . ?
O1 Cd1 O1 C3 -172.4(8) 3_665 . . . ?
Cl3 Cd1 O1 C3 -112.6(10) . . . . ?
Cl2 Cd1 O1 C3 166.6(11) . . . . ?
Cl5 Cd1 O1 Cd1 123.5(4) . . . 5_565 ?
Cl4 Cd1 O1 Cd1 -130.6(3) . . . 5_565 ?
O1 Cd1 O1 Cd1 -27.0(10) 3_665 . . 5_565 ?
Cl3 Cd1 O1 Cd1 32.7(3) . . . 5_565 ?
Cl2 Cd1 O1 Cd1 -48.1(3) . . . 5_565 ?
N5 Co1 N1 C2 -178.8(11) . . . . ?
N3 Co1 N1 C2 -87.4(11) . . . . ?
N4 Co1 N1 C2 96.4(11) . . . . ?
S1 Co1 N1 C2 5.3(10) . . . . ?
N5 Co1 N2 C4 106.0(12) . . . . ?
N3 Co1 N2 C4 14.8(12) . . . . ?
N4 Co1 N2 C4 -169.2(13) . . . . ?
S1 Co1 N2 C4 -77.8(12) . . . . ?
N2 Co1 N3 C5 12.4(12) . . . . ?
N5 Co1 N3 C5 -79.7(13) . . . . ?
N1 Co1 N3 C5 -169.4(12) . . . . ?
S1 Co1 N3 C5 103.4(12) . . . . ?
N2 Co1 N4 C6 -74.0(15) . . . . ?
N5 Co1 N4 C6 18.2(15) . . . . ?
N1 Co1 N4 C6 107.6(15) . . . . ?
S1 Co1 N4 C6 -165.2(14) . . . . ?
N2 Co1 N5 C7 98.5(14) . . . . ?
N3 Co1 N5 C7 -176.9(14) . . . . ?
N4 Co1 N5 C7 7.8(14) . . . . ?
N1 Co1 N5 C7 -85.7(14) . . . . ?
Co1 S1 C1 C2 -43.1(11) . . . . ?
Cu1 S1 C1 C2 -163.2(10) . . . . ?
Co1 N1 C2 C1 -35.4(15) . . . . ?
Co1 N1 C2 C3 85.9(14) . . . . ?
S1 C1 C2 N1 52.6(14) . . . . ?
S1 C1 C2 C3 -69.1(16) . . . . ?
Cd1 O1 C3 O2 8(2) . . . . ?
Cd1 O1 C3 O2 -113.4(18) 5_565 . . . ?
Cd1 O1 C3 C2 -171.3(11) . . . . ?
Cd1 O1 C3 C2 67(2) 5_565 . . . ?
N1 C2 C3 O1 13(2) . . . . ?
C1 C2 C3 O1 133.9(15) . . . . ?
N1 C2 C3 O2 -166.6(14) . . . . ?
C1 C2 C3 O2 -46(2) . . . . ?
Co1 N2 C4 C5 -39.2(18) . . . . ?
N2 C4 C5 N3 49(2) . . . . ?
Co1 N3 C5 C4 -37.2(19) . . . . ?
Co1 N4 C6 C7 -42(2) . . . . ?
N4 C6 C7 N5 51(2) . . . . ?
Co1 N5 C7 C6 -35(2) . . . . ?
